data_4128317
loop_
_publ_author_name
'Kusaka, Shinpei'
'Kiyose, Atsushi'
'Sato, Hiroshi'
'Hijikata, Yuh'
'Hori, Akihiro'
'Ma, Yunsheng'
'Matsuda, Ryotaro'

_publ_section_title
;
 Dynamic Topochemical Reaction Tuned by Guest Molecules in the Nanospace
 of a Metal-Organic Framework.
;
_journal_issue 40
_journal_name_full 'Journal of the American Chemical Society'
_journal_page_first 15742
_journal_page_last 15746
_journal_paper_doi 10.1021/jacs.9b07682
_journal_volume 141
_journal_year 2019
_chemical_formula_moiety 'C42 H46 N4 O7 Zn'
_chemical_formula_sum 'C42 H46 N4 O7 Zn'
_chemical_formula_weight 784.23
_space_group_crystal_system monoclinic
_space_group_IT_number 14
_space_group_name_Hall '-P 2yn'
_space_group_name_H-M_alt 'P 1 21/n 1'
_symmetry_space_group_name_Hall '-P 2yn'
_symmetry_space_group_name_H-M 'P 1 21/n 1'
_atom_sites_solution_hydrogens geom
_atom_sites_solution_primary direct
_atom_sites_solution_secondary difmap
_cell_angle_alpha 90.0000
_cell_angle_beta 96.479(3)
_cell_angle_gamma 90.0000
_cell_formula_units_Z 4
_cell_length_a 9.8343(3)
_cell_length_b 20.3840(6)
_cell_length_c 19.3857(6)
_cell_measurement_reflns_used 15871
_cell_measurement_temperature 93
_cell_measurement_theta_max 30.07
_cell_measurement_theta_min 2.33
_cell_volume 3861.3(2)
_computing_cell_refinement 'CrysAlisPro 1.171.39.9b (Rigaku OD, 2015)'
_computing_data_collection 'CrysAlisPro 1.171.39.9b (Rigaku OD, 2015)'
_computing_data_reduction 'CrysAlisPro 1.171.39.9b (Rigaku OD, 2015)'
_computing_molecular_graphics 'CrystalStructure 4.2.2'
_computing_publication_material 'CrystalStructure 4.2.2 (Rigaku, 2016)'
_computing_structure_refinement 'SHELXL Version 2014/7 (Sheldrick, 2008)'
_computing_structure_solution 'SHELXT Version 2014/5 (Sheldrick, 2014)'
_diffrn_ambient_temperature 93
_diffrn_detector_area_resol_mean 5.811
_diffrn_measured_fraction_theta_full 0.998
_diffrn_measured_fraction_theta_max 0.880
_diffrn_measurement_device_type 'Rigaku XtaLAB P200'
_diffrn_measurement_method \w
_diffrn_radiation_type 'Mo K\a'
_diffrn_radiation_wavelength 0.71075
_diffrn_reflns_av_R_equivalents 0.0352
_diffrn_reflns_Laue_measured_fraction_full 0.998
_diffrn_reflns_Laue_measured_fraction_max 0.880
_diffrn_reflns_limit_h_max 13
_diffrn_reflns_limit_h_min -13
_diffrn_reflns_limit_k_max 26
_diffrn_reflns_limit_k_min -26
_diffrn_reflns_limit_l_max 27
_diffrn_reflns_limit_l_min -27
_diffrn_reflns_number 42822
_diffrn_reflns_point_group_measured_fraction_full 0.998
_diffrn_reflns_point_group_measured_fraction_max 0.880
_diffrn_reflns_theta_full 25.242
_diffrn_reflns_theta_max 30.250
_diffrn_reflns_theta_min 2.311
_diffrn_standards_number 0
_exptl_absorpt_coefficient_mu 0.692
_exptl_absorpt_correction_T_max 1.000
_exptl_absorpt_correction_T_min 0.741
_exptl_absorpt_correction_type multi-scan
_exptl_absorpt_process_details
;
CrysAlisPro 1.171.39.9b (Rigaku Oxford Diffraction, 2015)
Empirical absorption correction using spherical harmonics,
 implemented in SCALE3 ABSPACK scaling algorithm.
;
_exptl_crystal_colour nONE
_exptl_crystal_density_diffrn 1.349
_exptl_crystal_density_method 'not measured'
_exptl_crystal_description nONE
_exptl_crystal_F_000 1648.00
_refine_diff_density_max 0.92
_refine_diff_density_min -0.51
_refine_ls_extinction_method none
_refine_ls_goodness_of_fit_ref 1.144
_refine_ls_hydrogen_treatment constr
_refine_ls_number_parameters 490
_refine_ls_number_reflns 10110
_refine_ls_number_restraints 0
_refine_ls_R_factor_all 0.0554
_refine_ls_R_factor_gt 0.0421
_refine_ls_shift/su_max 0.002
_refine_ls_structure_factor_coef Fsqd
_refine_ls_weighting_details 'w = 1/[\s^2^(Fo^2^)+(0.1000P)^2^] where P=(Fo^2^+2Fc^2^)/3'
_refine_ls_weighting_scheme calc
_refine_ls_wR_factor_gt 0.1454
_refine_ls_wR_factor_ref 0.1538
_reflns_Friedel_coverage 0.000
_reflns_number_gt 8034
_reflns_number_total 10110
_reflns_threshold_expression F^2^>2.0\s(F^2^)
_cod_data_source_file ja9b07682_si_010.cif
_cod_data_source_block xcalibur
_cod_database_code 4128317

loop_
_space_group_symop_id
_space_group_symop_operation_xyz
1 +X,+Y,+Z
2 1/2-X,1/2+Y,1/2-Z
3 -X,-Y,-Z
4 -1/2+X,-1/2-Y,-1/2+Z

loop_
_atom_site_label
_atom_site_type_symbol
_atom_site_fract_x
_atom_site_fract_y
_atom_site_fract_z
_atom_site_U_iso_or_equiv
_atom_site_adp_type
_atom_site_occupancy
_atom_site_site_symmetry_order
_atom_site_calc_flag
_atom_site_refinement_flags_posn
_atom_site_refinement_flags_adp
Zn54 Zn 0.13454(2) 0.49840(2) 0.54100(2) 0.01030(9) Uani 1 1 d . .
O1 O 0.03505(14) 0.42688(7) 0.58753(7) 0.0269(3) Uani 1 1 d . .
O2 O -0.53784(14) 0.06558(7) 0.90358(7) 0.0288(3) Uani 1 1 d . .
O3 O -0.33236(13) 0.06947(7) 0.96620(7) 0.0250(3) Uani 1 1 d . .
O4 O -0.17267(14) 0.43044(7) 0.52732(7) 0.0271(3) Uani 1 1 d . .
O6 O 1.4559(2) 0.49350(7) 0.87891(10) 0.0395(4) Uani 1 1 d . .
O10 O 0.47593(18) 0.24228(11) 0.50515(9) 0.0553(5) Uani 1 1 d . .
O28 O 0.2822(3) 0.27259(14) 0.77615(11) 0.0892(9) Uani 1 1 d . .
N11 N 0.3046(2) 0.24024(11) 0.88808(12) 0.0496(5) Uani 1 1 d . .
N12 N 0.31719(17) 0.49583(6) 0.60035(9) 0.0163(3) Uani 1 1 d . .
N17 N 0.32141(17) 0.24661(10) 0.58496(9) 0.0355(4) Uani 1 1 d . .
N26 N 1.6075(2) 0.57570(10) 0.86250(10) 0.0444(5) Uani 1 1 d . .
C7 C -0.41760(17) 0.08633(8) 0.91598(9) 0.0154(3) Uani 1 1 d . .
C8 C -0.27776(17) 0.22202(8) 0.76806(9) 0.0162(3) Uani 1 1 d . .
C9 C -0.08693(17) 0.40848(8) 0.57495(9) 0.0159(3) Uani 1 1 d . .
C13 C -0.13406(17) 0.35672(8) 0.62170(8) 0.0157(3) Uani 1 1 d . .
C14 C -0.37030(17) 0.13522(8) 0.86556(9) 0.0160(3) Uani 1 1 d . .
C15 C -0.20212(18) 0.21234(9) 0.83331(9) 0.0212(4) Uani 1 1 d . .
H15 H -0.1191 0.2358 0.8448 0.025 Uiso 1 1 calc R U
C16 C 0.42950(18) 0.52047(10) 0.57606(10) 0.0232(4) Uani 1 1 d . .
H16 H 0.4190 0.5419 0.5323 0.028 Uiso 1 1 calc R U
C18 C 0.5582(2) 0.51633(11) 0.61114(11) 0.0293(4) Uani 1 1 d . .
H18 H 0.6345 0.5336 0.5912 0.035 Uiso 1 1 calc R U
C19 C -0.40208(17) 0.18890(9) 0.75418(9) 0.0184(3) Uani 1 1 d . .
H19 H -0.4557 0.1953 0.7108 0.022 Uiso 1 1 calc R U
C20 C -0.31755(18) 0.29404(9) 0.66257(10) 0.0218(4) Uani 1 1 d . .
H20 H -0.4116 0.2824 0.6585 0.026 Uiso 1 1 calc R U
C21 C -0.24697(18) 0.16909(9) 0.88109(9) 0.0200(4) Uani 1 1 d . .
H21 H -0.1937 0.1624 0.9245 0.024 Uiso 1 1 calc R U
C22 C -0.44873(17) 0.14687(9) 0.80242(9) 0.0179(3) Uani 1 1 d . .
H22 H -0.5349 0.1258 0.7924 0.022 Uiso 1 1 calc R U
C23 C -0.27145(18) 0.33744(10) 0.61521(10) 0.0219(4) Uani 1 1 d . .
H23 H -0.3334 0.3541 0.5782 0.026 Uiso 1 1 calc R U
C24 C -0.04324(17) 0.32899(8) 0.67360(9) 0.0178(3) Uani 1 1 d . .
H24 H 0.0508 0.3407 0.6774 0.021 Uiso 1 1 calc R U
C25 C 0.33165(18) 0.46848(10) 0.66369(9) 0.0243(4) Uani 1 1 d . .
H25 H 0.2529 0.4524 0.6824 0.029 Uiso 1 1 calc R U
C27 C -0.08847(17) 0.28439(9) 0.72002(9) 0.0178(3) Uani 1 1 d . .
H27 H -0.0247 0.2653 0.7547 0.021 Uiso 1 1 calc R U
C29 C 0.5764(2) 0.48663(11) 0.67607(12) 0.0273(4) Uani 1 1 d . .
C30 C 0.89109(19) 0.43831(10) 0.80361(10) 0.0279(4) Uani 1 1 d . .
C31 C 0.9138(2) 0.38999(10) 0.85344(10) 0.0306(4) Uani 1 1 d . .
H31 H 0.8393 0.3640 0.8647 0.037 Uiso 1 1 calc R U
C32 C 1.1532(2) 0.41647(11) 0.87168(11) 0.0325(5) Uani 1 1 d . .
H32 H 1.2419 0.4090 0.8952 0.039 Uiso 1 1 calc R U
C33 C 1.1329(2) 0.46520(12) 0.82161(11) 0.0344(5) Uani 1 1 d . .
H33 H 1.2077 0.4911 0.8105 0.041 Uiso 1 1 calc R U
C34 C 0.7150(2) 0.48229(11) 0.71256(11) 0.0286(4) Uani 1 1 d . .
H34 H 0.7847 0.5073 0.6948 0.034 Uiso 1 1 calc R U
C35 C 0.3968(2) 0.21593(12) 0.54122(12) 0.0370(5) Uani 1 1 d . .
C36 C 0.7502(2) 0.44606(10) 0.76848(10) 0.0303(4) Uani 1 1 d . .
H36 H 0.6792 0.4231 0.7877 0.036 Uiso 1 1 calc R U
C37 C 0.4585(2) 0.46302(11) 0.70269(10) 0.0321(5) Uani 1 1 d . .
H37 H 0.4656 0.4433 0.7474 0.039 Uiso 1 1 calc R U
C38 C 1.0021(2) 0.47599(12) 0.78775(11) 0.0332(5) Uani 1 1 d . .
H38 H 0.9883 0.5094 0.7535 0.040 Uiso 1 1 calc R U
C39 C 1.0433(2) 0.37870(11) 0.88731(11) 0.0330(5) Uani 1 1 d . .
H39 H 1.0570 0.3451 0.9213 0.040 Uiso 1 1 calc R U
C40 C 1.5650(2) 0.52180(11) 0.89381(11) 0.0326(5) Uani 1 1 d . .
C41 C 0.3416(3) 0.27537(14) 0.83691(15) 0.0545(7) Uani 1 1 d . .
C42 C 0.4643(3) 0.31704(15) 0.86229(19) 0.0661(9) Uani 1 1 d . .
H42A H 0.4467 0.3640 0.8517 0.079 Uiso 1 1 calc R U
H42B H 0.5465 0.3029 0.8411 0.079 Uiso 1 1 calc R U
C43 C 0.3160(3) 0.31639(12) 0.59284(14) 0.0429(6) Uani 1 1 d . .
H43A H 0.3881 0.3368 0.5691 0.051 Uiso 1 1 calc R U
H43B H 0.3297 0.3276 0.6423 0.051 Uiso 1 1 calc R U
H43C H 0.2265 0.3325 0.5725 0.051 Uiso 1 1 calc R U
C44 C 0.2283(3) 0.20419(13) 0.61704(13) 0.0446(6) Uani 1 1 d . .
H44A H 0.1331 0.2096 0.5951 0.053 Uiso 1 1 calc R U
H44B H 0.2316 0.2132 0.6674 0.053 Uiso 1 1 calc R U
C45 C 1.5281(3) 0.60800(13) 0.80511(15) 0.0602(8) Uani 1 1 d . .
H45A H 1.4380 0.5872 0.7965 0.072 Uiso 1 1 calc R U
H45B H 1.5757 0.6044 0.7635 0.072 Uiso 1 1 calc R U
H45C H 1.5168 0.6544 0.8164 0.072 Uiso 1 1 calc R U
C46 C 0.3632(3) 0.14341(14) 0.54282(16) 0.0561(7) Uani 1 1 d . .
H46A H 0.4479 0.1168 0.5491 0.067 Uiso 1 1 calc R U
H46B H 0.3081 0.1298 0.4993 0.067 Uiso 1 1 calc R U
C47 C 0.2828(3) 0.13541(14) 0.60379(16) 0.0591(7) Uani 1 1 d . .
H47A H 0.3421 0.1193 0.6449 0.071 Uiso 1 1 calc R U
H47B H 0.2064 0.1041 0.5928 0.071 Uiso 1 1 calc R U
C48 C 1.7447(3) 0.59730(18) 0.8903(2) 0.0793(11) Uani 1 1 d . .
H48A H 1.7408 0.6405 0.9133 0.095 Uiso 1 1 calc R U
H48B H 1.8047 0.6008 0.8528 0.095 Uiso 1 1 calc R U
C49 C 0.3908(3) 0.24859(17) 0.95322(14) 0.0620(8) Uani 1 1 d . .
H49A H 0.4454 0.2086 0.9654 0.074 Uiso 1 1 calc R U
H49B H 0.3353 0.2588 0.9914 0.074 Uiso 1 1 calc R U
C50 C 1.7974(3) 0.5449(2) 0.94247(15) 0.0709(10) Uani 1 1 d . .
H50A H 1.8707 0.5188 0.9246 0.085 Uiso 1 1 calc R U
H50B H 1.8341 0.5652 0.9872 0.085 Uiso 1 1 calc R U
C51 C 1.6743(3) 0.50227(13) 0.95158(17) 0.0496(8) Uani 1 1 d . .
H51A H 1.6977 0.4553 0.9478 0.060 Uiso 1 1 calc R U
H51B H 1.6423 0.5101 0.9975 0.060 Uiso 1 1 calc R U
C52 C 0.2008(3) 0.19176(16) 0.8841(2) 0.0794(12) Uani 1 1 d . .
H52A H 0.2418 0.1490 0.8968 0.095 Uiso 1 1 calc R U
H52B H 0.1546 0.1898 0.8367 0.095 Uiso 1 1 calc R U
H52C H 0.1342 0.2029 0.9163 0.095 Uiso 1 1 calc R U
C53 C 0.4814(4) 0.30500(17) 0.93984(19) 0.0827(11) Uani 1 1 d . .
H53A H 0.4548 0.3446 0.9647 0.099 Uiso 1 1 calc R U
H53B H 0.5779 0.2945 0.9561 0.099 Uiso 1 1 calc R U
C55 C -0.22712(17) 0.26722(8) 0.71630(9) 0.0165(3) Uani 1 1 d . .

loop_
_atom_site_aniso_label
_atom_site_aniso_U_11
_atom_site_aniso_U_22
_atom_site_aniso_U_33
_atom_site_aniso_U_23
_atom_site_aniso_U_13
_atom_site_aniso_U_12
Zn54 0.01162(13) 0.00968(13) 0.01019(13) 0.00007(6) 0.00376(9) -0.00012(6)
O1 0.0217(7) 0.0283(7) 0.0314(7) 0.0160(6) 0.0066(5) -0.0065(5)
O2 0.0226(7) 0.0329(8) 0.0309(7) 0.0184(6) 0.0034(6) -0.0093(6)
O3 0.0251(7) 0.0281(7) 0.0218(7) 0.0139(6) 0.0028(5) -0.0062(6)
O4 0.0282(7) 0.0261(7) 0.0265(7) 0.0164(6) 0.0001(6) -0.0086(6)
O6 0.0410(11) 0.0372(9) 0.0401(10) 0.0075(6) 0.0042(8) -0.0111(6)
O10 0.0494(10) 0.0627(14) 0.0570(12) -0.0149(9) 0.0203(9) -0.0099(9)
O28 0.1170(19) 0.109(2) 0.0385(11) -0.0017(12) -0.0054(12) 0.0622(16)
N11 0.0499(12) 0.0401(12) 0.0581(14) 0.0001(10) 0.0029(10) 0.0082(10)
N12 0.0142(8) 0.0184(8) 0.0166(8) -0.0026(5) 0.0032(6) 0.0011(5)
N17 0.0320(9) 0.0384(10) 0.0360(10) -0.0033(8) 0.0038(8) 0.0056(8)
N26 0.0607(13) 0.0343(11) 0.0429(11) -0.0083(9) 0.0266(10) -0.0167(9)
C7 0.0205(8) 0.0115(8) 0.0159(8) 0.0018(6) 0.0087(6) -0.0008(6)
C8 0.0171(8) 0.0155(8) 0.0166(8) 0.0054(6) 0.0048(6) -0.0021(6)
C9 0.0217(8) 0.0120(8) 0.0157(8) 0.0003(6) 0.0091(6) -0.0006(6)
C13 0.0194(8) 0.0137(8) 0.0150(8) 0.0028(6) 0.0065(6) -0.0037(6)
C14 0.0204(8) 0.0132(8) 0.0155(8) 0.0035(6) 0.0068(6) -0.0010(6)
C15 0.0209(8) 0.0230(9) 0.0193(9) 0.0066(7) 0.0006(7) -0.0058(7)
C16 0.0159(8) 0.0286(10) 0.0259(9) -0.0018(8) 0.0056(7) -0.0007(7)
C18 0.0178(9) 0.0386(11) 0.0321(11) -0.0045(9) 0.0057(8) -0.0037(8)
C19 0.0200(8) 0.0192(8) 0.0158(8) 0.0045(7) 0.0009(6) -0.0032(6)
C20 0.0173(8) 0.0236(9) 0.0242(9) 0.0098(7) 0.0013(7) -0.0052(7)
C21 0.0207(9) 0.0232(9) 0.0162(8) 0.0063(7) 0.0026(6) -0.0041(7)
C22 0.0170(8) 0.0179(8) 0.0192(8) 0.0021(7) 0.0036(6) -0.0034(6)
C23 0.0203(9) 0.0244(9) 0.0205(9) 0.0100(7) 0.0001(7) -0.0030(7)
C24 0.0169(8) 0.0168(8) 0.0205(8) 0.0027(7) 0.0062(6) -0.0024(6)
C25 0.0240(9) 0.0303(10) 0.0183(8) 0.0023(8) 0.0014(7) -0.0027(7)
C27 0.0180(8) 0.0190(8) 0.0162(8) 0.0051(6) 0.0014(6) -0.0006(6)
C29 0.0195(9) 0.0300(10) 0.0310(11) -0.0086(9) -0.0032(8) 0.0028(8)
C30 0.0246(9) 0.0289(10) 0.0283(10) -0.0106(8) -0.0057(7) 0.0039(7)
C31 0.0304(10) 0.0311(11) 0.0294(10) -0.0054(9) -0.0003(8) -0.0029(8)
C32 0.0245(10) 0.0422(13) 0.0288(10) -0.0034(9) -0.0054(8) 0.0078(8)
C33 0.0282(10) 0.0433(13) 0.0307(11) -0.0038(9) -0.0010(8) -0.0059(9)
C34 0.0243(10) 0.0328(10) 0.0284(10) 0.0006(9) 0.0015(8) -0.0024(8)
C35 0.0256(10) 0.0468(13) 0.0379(12) -0.0115(10) 0.0005(9) 0.0023(9)
C36 0.0292(10) 0.0316(11) 0.0296(10) -0.0040(8) 0.0011(8) -0.0026(8)
C37 0.0343(11) 0.0417(13) 0.0185(9) 0.0030(8) -0.0051(8) 0.0004(9)
C38 0.0381(11) 0.0306(11) 0.0285(10) 0.0018(9) -0.0062(9) 0.0021(9)
C39 0.0340(11) 0.0375(12) 0.0263(10) 0.0024(9) -0.0022(8) 0.0076(9)
C40 0.0384(12) 0.0291(11) 0.0321(11) -0.0057(9) 0.0122(9) -0.0058(9)
C41 0.0643(17) 0.0455(15) 0.0569(16) 0.0121(12) 0.0213(14) 0.0327(13)
C42 0.0623(18) 0.0416(15) 0.101(3) -0.0134(16) 0.0381(17) 0.0048(13)
C43 0.0424(13) 0.0390(13) 0.0469(14) 0.0013(11) 0.0035(11) 0.0134(10)
C44 0.0434(13) 0.0487(15) 0.0425(13) -0.0088(11) 0.0090(10) -0.0044(11)
C45 0.097(2) 0.0324(14) 0.0578(17) 0.0076(12) 0.0385(16) 0.0018(13)
C46 0.0476(14) 0.0469(15) 0.075(2) -0.0234(14) 0.0139(13) -0.0025(12)
C47 0.0676(18) 0.0434(15) 0.0676(19) -0.0076(14) 0.0125(15) -0.0074(13)
C48 0.076(2) 0.075(2) 0.093(3) -0.026(2) 0.0362(19) -0.0494(19)
C49 0.0718(18) 0.069(2) 0.0436(15) -0.0088(14) -0.0028(13) 0.0247(16)
C50 0.0552(17) 0.117(3) 0.0424(15) -0.0285(18) 0.0139(13) -0.0396(19)
C51 0.0378(16) 0.064(2) 0.0468(17) -0.0054(11) 0.0050(13) -0.0079(10)
C52 0.0433(17) 0.0481(18) 0.148(4) 0.014(2) 0.0171(19) 0.0103(13)
C53 0.099(3) 0.062(2) 0.081(3) 0.0012(18) -0.020(2) 0.0109(19)
C55 0.0203(8) 0.0141(8) 0.0158(8) 0.0040(6) 0.0046(6) -0.0021(6)

loop_
_atom_type_symbol
_atom_type_description
_atom_type_scat_dispersion_real
_atom_type_scat_dispersion_imag
_atom_type_scat_source
C C 0.0033 0.0016
;
International Tables for Crystallography
(Vol. C, Tables 4.2.6.8 and 6.1.1.4)
;
H H 0.0000 0.0000
;
International Tables for Crystallography
(Vol. C, Table 6.1.1.4)
;
N N 0.0061 0.0033
;
International Tables for Crystallography
(Vol. C, Tables 4.2.6.8 and 6.1.1.4)
;
O O 0.0106 0.0060
;
International Tables for Crystallography
(Vol. C, Tables 4.2.6.8 and 6.1.1.4)
;
Zn Zn 0.2839 1.4301
;
International Tables for Crystallography
(Vol. C, Tables 4.2.6.8 and 6.1.1.4)
;

loop_
_geom_angle_atom_site_label_1
_geom_angle_atom_site_label_2
_geom_angle_atom_site_label_3
_geom_angle
_geom_angle_site_symmetry_1
_geom_angle_site_symmetry_3
N12 Zn54 O1 99.84(6) . .
N12 Zn54 O4 99.93(6) . 3_566
O1 Zn54 O4 160.20(6) . 3_566
N12 Zn54 O2 98.90(6) . 2_456
O1 Zn54 O2 88.35(7) . 2_456
O4 Zn54 O2 89.74(7) 3_566 2_456
N12 Zn54 O3 100.52(6) . 4_665
O1 Zn54 O3 87.28(6) . 4_665
O4 Zn54 O3 88.00(7) 3_566 4_665
O2 Zn54 O3 160.55(6) 2_456 4_665
N12 Zn54 Zn54 178.17(5) . 3_566
O1 Zn54 Zn54 78.78(4) . 3_566
O4 Zn54 Zn54 81.49(4) 3_566 3_566
O2 Zn54 Zn54 79.91(4) 2_456 3_566
O3 Zn54 Zn54 80.65(4) 4_665 3_566
C9 O1 Zn54 128.95(12) . .
C7 O2 Zn54 127.67(12) . 2_446
C7 O3 Zn54 125.77(11) . 4_566
C9 O4 Zn54 125.09(11) . 3_566
C41 N11 C52 127.0(3) . .
C41 N11 C49 114.3(3) . .
C52 N11 C49 118.4(3) . .
C25 N12 C16 117.96(17) . .
C25 N12 Zn54 121.83(13) . .
C16 N12 Zn54 120.19(13) . .
C35 N17 C43 124.1(2) . .
C35 N17 C44 114.4(2) . .
C43 N17 C44 120.91(19) . .
C40 N26 C45 123.5(2) . .
C40 N26 C48 113.6(2) . .
C45 N26 C48 122.9(2) . .
O2 C7 O3 125.99(16) . .
O2 C7 C14 116.92(15) . .
O3 C7 C14 117.08(15) . .
C19 C8 C15 117.92(15) . .
C19 C8 C55 121.44(16) . .
C15 C8 C55 120.64(16) . .
O1 C9 O4 125.62(16) . .
O1 C9 C13 116.58(15) . .
O4 C9 C13 117.80(15) . .
C24 C13 C23 119.11(15) . .
C24 C13 C9 120.51(15) . .
C23 C13 C9 120.34(15) . .
C22 C14 C21 119.09(15) . .
C22 C14 C7 120.18(15) . .
C21 C14 C7 120.73(15) . .
C21 C15 C8 120.93(17) . .
C21 C15 H15 119.5 . .
C8 C15 H15 119.5 . .
N12 C16 C18 123.49(19) . .
N12 C16 H16 118.3 . .
C18 C16 H16 118.3 . .
C16 C18 C29 119.60(19) . .
C16 C18 H18 120.2 . .
C29 C18 H18 120.2 . .
C22 C19 C8 121.26(16) . .
C22 C19 H19 119.4 . .
C8 C19 H19 119.4 . .
C23 C20 C55 120.86(16) . .
C23 C20 H20 119.6 . .
C55 C20 H20 119.6 . .
C15 C21 C14 120.25(16) . .
C15 C21 H21 119.9 . .
C14 C21 H21 119.9 . .
C19 C22 C14 120.46(16) . .
C19 C22 H22 119.8 . .
C14 C22 H22 119.8 . .
C20 C23 C13 120.27(16) . .
C20 C23 H23 119.9 . .
C13 C23 H23 119.9 . .
C27 C24 C13 120.66(15) . .
C27 C24 H24 119.7 . .
C13 C24 H24 119.7 . .
N12 C25 C37 121.86(18) . .
N12 C25 H25 119.1 . .
C37 C25 H25 119.1 . .
C24 C27 C55 120.76(15) . .
C24 C27 H27 119.6 . .
C55 C27 H27 119.6 . .
C18 C29 C37 117.00(18) . .
C18 C29 C34 118.8(2) . .
C37 C29 C34 124.2(2) . .
C38 C30 C31 118.51(18) . .
C38 C30 C36 123.61(19) . .
C31 C30 C36 117.86(19) . .
C39 C31 C30 121.2(2) . .
C39 C31 H31 119.4 . .
C30 C31 H31 119.4 . .
C33 C32 C39 119.73(18) . .
C33 C32 H32 120.1 . .
C39 C32 H32 120.1 . .
C38 C33 C32 119.6(2) . .
C38 C33 H33 120.2 . .
C32 C33 H33 120.2 . .
C36 C34 C29 124.9(2) . .
C36 C34 H34 117.6 . .
C29 C34 H34 117.6 . .
O10 C35 N17 125.9(2) . .
O10 C35 C46 126.3(2) . .
N17 C35 C46 107.7(2) . .
C34 C36 C30 125.5(2) . .
C34 C36 H36 117.3 . .
C30 C36 H36 117.3 . .
C25 C37 C29 120.02(19) . .
C25 C37 H37 120.0 . .
C29 C37 H37 120.0 . .
C33 C38 C30 120.8(2) . .
C33 C38 H38 119.6 . .
C30 C38 H38 119.6 . .
C31 C39 C32 120.1(2) . .
C31 C39 H39 120.0 . .
C32 C39 H39 120.0 . .
O6 C40 N26 126.0(2) . .
O6 C40 C51 125.5(2) . .
N26 C40 C51 108.5(2) . .
O28 C41 N11 123.2(3) . .
O28 C41 C42 126.9(3) . .
N11 C41 C42 109.9(3) . .
C41 C42 C53 103.1(3) . .
C41 C42 H42A 111.1 . .
C53 C42 H42A 111.1 . .
C41 C42 H42B 111.1 . .
C53 C42 H42B 111.1 . .
H42A C42 H42B 109.1 . .
N17 C43 H43A 109.5 . .
N17 C43 H43B 109.5 . .
H43A C43 H43B 109.5 . .
N17 C43 H43C 109.5 . .
H43A C43 H43C 109.5 . .
H43B C43 H43C 109.5 . .
N17 C44 C47 103.0(2) . .
N17 C44 H44A 111.2 . .
C47 C44 H44A 111.2 . .
N17 C44 H44B 111.2 . .
C47 C44 H44B 111.2 . .
H44A C44 H44B 109.1 . .
N26 C45 H45A 109.5 . .
N26 C45 H45B 109.5 . .
H45A C45 H45B 109.5 . .
N26 C45 H45C 109.5 . .
H45A C45 H45C 109.5 . .
H45B C45 H45C 109.5 . .
C35 C46 C47 104.9(2) . .
C35 C46 H46A 110.8 . .
C47 C46 H46A 110.8 . .
C35 C46 H46B 110.8 . .
C47 C46 H46B 110.8 . .
H46A C46 H46B 108.8 . .
C46 C47 C44 104.9(2) . .
C46 C47 H47A 110.8 . .
C44 C47 H47A 110.8 . .
C46 C47 H47B 110.8 . .
C44 C47 H47B 110.8 . .
H47A C47 H47B 108.8 . .
N26 C48 C50 105.4(2) . .
N26 C48 H48A 110.7 . .
C50 C48 H48A 110.7 . .
N26 C48 H48B 110.7 . .
C50 C48 H48B 110.7 . .
H48A C48 H48B 108.8 . .
N11 C49 C53 103.9(3) . .
N11 C49 H49A 111.0 . .
C53 C49 H49A 111.0 . .
N11 C49 H49B 111.0 . .
C53 C49 H49B 111.0 . .
H49A C49 H49B 109.0 . .
C51 C50 C48 105.3(3) . .
C51 C50 H50A 110.7 . .
C48 C50 H50A 110.7 . .
C51 C50 H50B 110.7 . .
C48 C50 H50B 110.7 . .
H50A C50 H50B 108.8 . .
C40 C51 C50 105.8(2) . .
C40 C51 H51A 110.6 . .
C50 C51 H51A 110.6 . .
C40 C51 H51B 110.6 . .
C50 C51 H51B 110.6 . .
H51A C51 H51B 108.7 . .
N11 C52 H52A 109.5 . .
N11 C52 H52B 109.5 . .
H52A C52 H52B 109.5 . .
N11 C52 H52C 109.5 . .
H52A C52 H52C 109.5 . .
H52B C52 H52C 109.5 . .
C42 C53 C49 107.2(3) . .
C42 C53 H53A 110.3 . .
C49 C53 H53A 110.3 . .
C42 C53 H53B 110.3 . .
C49 C53 H53B 110.3 . .
H53A C53 H53B 108.5 . .
C27 C55 C20 118.21(15) . .
C27 C55 C8 121.14(16) . .
C20 C55 C8 120.64(16) . .

loop_
_geom_bond_atom_site_label_1
_geom_bond_atom_site_label_2
_geom_bond_distance
_geom_bond_site_symmetry_2
Zn54 N12 2.0215(18) .
Zn54 O1 2.0238(13) .
Zn54 O4 2.0275(13) 3_566
Zn54 O2 2.0407(13) 2_456
Zn54 O3 2.0565(12) 4_665
Zn54 Zn54 2.9298(4) 3_566
O1 C9 1.254(2) .
O2 C7 1.253(2) .
O2 Zn54 2.0406(13) 2_446
O3 C7 1.259(2) .
O3 Zn54 2.0564(12) 4_566
O4 C9 1.260(2) .
O4 Zn54 2.0276(13) 3_566
O6 C40 1.224(3) .
O10 C35 1.227(3) .
O28 C41 1.256(3) .
N11 C41 1.308(3) .
N11 C52 1.417(4) .
N11 C49 1.449(3) .
N12 C25 1.342(2) .
N12 C16 1.346(2) .
N17 C35 1.342(3) .
N17 C43 1.432(3) .
N17 C44 1.450(3) .
N26 C40 1.345(3) .
N26 C45 1.444(4) .
N26 C48 1.463(4) .
C7 C14 1.506(2) .
C8 C19 1.396(2) .
C8 C15 1.407(2) .
C8 C55 1.489(2) .
C9 C13 1.498(2) .
C13 C24 1.388(2) .
C13 C23 1.399(2) .
C14 C22 1.392(2) .
C14 C21 1.399(2) .
C15 C21 1.386(2) .
C15 H15 0.9500 .
C16 C18 1.370(3) .
C16 H16 0.9500 .
C18 C29 1.390(3) .
C18 H18 0.9500 .
C19 C22 1.384(2) .
C19 H19 0.9500 .
C20 C23 1.387(2) .
C20 C55 1.402(2) .
C20 H20 0.9500 .
C21 H21 0.9500 .
C22 H22 0.9500 .
C23 H23 0.9500 .
C24 C27 1.387(2) .
C24 H24 0.9500 .
C25 C37 1.388(3) .
C25 H25 0.9500 .
C27 C55 1.402(2) .
C27 H27 0.9500 .
C29 C37 1.406(3) .
C29 C34 1.466(3) .
C30 C38 1.397(3) .
C30 C31 1.380(3) .
C30 C36 1.481(3) .
C31 C39 1.385(3) .
C31 H31 0.9500 .
C32 C33 1.387(3) .
C32 C39 1.387(3) .
C32 H32 0.9500 .
C33 C38 1.394(3) .
C33 H33 0.9500 .
C34 C36 1.325(3) .
C34 H34 0.9500 .
C35 C46 1.516(4) .
C36 H36 0.9500 .
C37 H37 0.9500 .
C38 H38 0.9500 .
C39 H39 0.9500 .
C40 C51 1.516(4) .
C41 C42 1.512(4) .
C42 C53 1.514(5) .
C42 H42A 0.9900 .
C42 H42B 0.9900 .
C43 H43A 0.9800 .
C43 H43B 0.9800 .
C43 H43C 0.9800 .
C44 C47 1.533(4) .
C44 H44A 0.9900 .
C44 H44B 0.9900 .
C45 H45A 0.9800 .
C45 H45B 0.9800 .
C45 H45C 0.9800 .
C46 C47 1.503(4) .
C46 H46A 0.9900 .
C46 H46B 0.9900 .
C47 H47A 0.9900 .
C47 H47B 0.9900 .
C48 C50 1.520(5) .
C48 H48A 0.9900 .
C48 H48B 0.9900 .
C49 C53 1.495(5) .
C49 H49A 0.9900 .
C49 H49B 0.9900 .
C50 C51 1.517(4) .
C50 H50A 0.9900 .
C50 H50B 0.9900 .
C51 H51A 0.9900 .
C51 H51B 0.9900 .
C52 H52A 0.9800 .
C52 H52B 0.9800 .
C52 H52C 0.9800 .
C53 H53A 0.9900 .
C53 H53B 0.9900 .

loop_
_geom_torsion_atom_site_label_1
_geom_torsion_atom_site_label_2
_geom_torsion_atom_site_label_3
_geom_torsion_atom_site_label_4
_geom_torsion
_geom_torsion_site_symmetry_1
Zn54 O2 C7 O3 -0.3(3) 2_446
Zn54 O2 C7 C14 178.75(12) 2_446
Zn54 O3 C7 O2 1.3(3) 4_566
Zn54 O3 C7 C14 -177.77(11) 4_566
Zn54 O1 C9 O4 2.8(3) .
Zn54 O1 C9 C13 -176.11(12) .
Zn54 O4 C9 O1 -0.2(3) 3_566
Zn54 O4 C9 C13 178.71(11) 3_566
O1 C9 C13 C24 -3.2(2) .
O4 C9 C13 C24 177.78(16) .
O1 C9 C13 C23 174.44(17) .
O4 C9 C13 C23 -4.6(3) .
O2 C7 C14 C22 -11.2(2) .
O3 C7 C14 C22 167.93(17) .
O2 C7 C14 C21 169.29(17) .
O3 C7 C14 C21 -11.5(2) .
C19 C8 C15 C21 2.7(3) .
C55 C8 C15 C21 -178.39(18) .
C25 N12 C16 C18 3.2(3) .
Zn54 N12 C16 C18 -175.21(16) .
N12 C16 C18 C29 -1.5(3) .
C15 C8 C19 C22 -1.2(3) .
C55 C8 C19 C22 179.94(17) .
C8 C15 C21 C14 -1.3(3) .
C22 C14 C21 C15 -1.7(3) .
C7 C14 C21 C15 177.81(17) .
C8 C19 C22 C14 -1.8(3) .
C21 C14 C22 C19 3.2(3) .
C7 C14 C22 C19 -176.27(16) .
C55 C20 C23 C13 -2.0(3) .
C24 C13 C23 C20 3.7(3) .
C9 C13 C23 C20 -173.99(17) .
C23 C13 C24 C27 -2.2(3) .
C9 C13 C24 C27 175.51(16) .
C16 N12 C25 C37 -2.4(3) .
Zn54 N12 C25 C37 175.90(15) .
C13 C24 C27 C55 -1.1(3) .
C16 C18 C29 C37 -0.9(3) .
C16 C18 C29 C34 179.6(2) .
C38 C30 C31 C39 0.0(3) .
C36 C30 C31 C39 178.41(18) .
C39 C32 C33 C38 0.4(3) .
C18 C29 C34 C36 -168.0(2) .
C37 C29 C34 C36 12.5(4) .
C43 N17 C35 O10 4.1(4) .
C44 N17 C35 O10 175.3(2) .
C43 N17 C35 C46 -174.2(2) .
C44 N17 C35 C46 -3.0(3) .
C29 C34 C36 C30 176.4(2) .
C38 C30 C36 C34 9.6(3) .
C31 C30 C36 C34 -168.7(2) .
N12 C25 C37 C29 0.1(3) .
C18 C29 C37 C25 1.6(3) .
C34 C29 C37 C25 -179.0(2) .
C32 C33 C38 C30 0.0(3) .
C31 C30 C38 C33 -0.2(3) .
C36 C30 C38 C33 -178.47(19) .
C30 C31 C39 C32 0.3(3) .
C33 C32 C39 C31 -0.5(3) .
C45 N26 C40 O6 -0.5(4) .
C48 N26 C40 O6 -178.2(3) .
C45 N26 C40 C51 -179.7(2) .
C48 N26 C40 C51 2.5(3) .
C52 N11 C41 O28 3.9(4) .
C49 N11 C41 O28 177.2(2) .
C52 N11 C41 C42 -175.1(2) .
C49 N11 C41 C42 -1.8(3) .
O28 C41 C42 C53 174.8(3) .
N11 C41 C42 C53 -6.2(3) .
C35 N17 C44 C47 15.9(3) .
C43 N17 C44 C47 -172.5(2) .
O10 C35 C46 C47 170.0(2) .
N17 C35 C46 C47 -11.7(3) .
C35 C46 C47 C44 20.7(3) .
N17 C44 C47 C46 -21.9(3) .
C40 N26 C48 C50 5.3(3) .
C45 N26 C48 C50 -172.4(2) .
C41 N11 C49 C53 9.1(3) .
C52 N11 C49 C53 -177.0(3) .
N26 C48 C50 C51 -10.7(3) .
O6 C40 C51 C50 171.4(2) .
N26 C40 C51 C50 -9.3(3) .
C48 C50 C51 C40 12.1(3) .
C41 C42 C53 C49 11.4(3) .
N11 C49 C53 C42 -12.4(3) .
C24 C27 C55 C20 2.8(3) .
C24 C27 C55 C8 -176.87(17) .
C23 C20 C55 C27 -1.3(3) .
C23 C20 C55 C8 178.41(18) .
C19 C8 C55 C27 -160.11(17) .
C15 C8 C55 C27 21.0(3) .
C19 C8 C55 C20 20.2(3) .
C15 C8 C55 C20 -158.65(17) .
